data_2224037
loop_
_publ_author_name
'Shi, Jiang-Hua'
'Yuan, Xian-You'
'Zhang, Min'
'Ng, Seik Weng'

_publ_section_title
;
 7,11,18,21-Tetraoxatrispiro[5.2.2.5.2.2]heneicosane
;
_journal_coeditor_code TK2552
_journal_issue 11
_journal_name_full 'Acta Crystallographica Section E'
_journal_page_first o2712
_journal_paper_doi 10.1107/S1600536809040884
_journal_volume 65
_journal_year 2009
_chemical_formula_iupac 'C17 H28 O4'
_chemical_formula_moiety 'C17 H28 O4'
_chemical_formula_sum 'C17 H28 O4'
_chemical_formula_weight 296.39
_chemical_name_systematic
;
7,11,18,21-Tetraoxatrispiro[5.2.2.5.2.2]heneicosane
;
_space_group_IT_number 4
_symmetry_cell_setting monoclinic
_symmetry_space_group_name_Hall 'P 2yb'
_symmetry_space_group_name_H-M 'P 1 21 1'
_atom_sites_solution_hydrogens geom
_atom_sites_solution_primary direct
_atom_sites_solution_secondary difmap
_audit_creation_method SHELXL-97
_cell_angle_alpha 90
_cell_angle_beta 118.0020(10)
_cell_angle_gamma 90
_cell_formula_units_Z 4
_cell_length_a 11.1256(5)
_cell_length_b 13.9106(7)
_cell_length_c 11.6500(6)
_cell_measurement_reflns_used 6307
_cell_measurement_temperature 293(2)
_cell_measurement_theta_max 27.1
_cell_measurement_theta_min 2.1
_cell_volume 1591.92(14)
_computing_cell_refinement 'SAINT (Bruker, 2003)'
_computing_data_collection 'SMART (Bruker, 1997)'
_computing_data_reduction 'SAINT (Bruker, 2003)'
_computing_molecular_graphics 'X-SEED (Barbour, 2001)'
_computing_publication_material 'publCIF (Westrip, 2009)'
_computing_structure_refinement 'SHELXL97 (Sheldrick, 2008)'
_computing_structure_solution 'SHELXS97 (Sheldrick, 2008)'
_diffrn_ambient_temperature 293(2)
_diffrn_measured_fraction_theta_full 0.993
_diffrn_measured_fraction_theta_max 0.993
_diffrn_measurement_device_type 'Bruker SMART'
_diffrn_measurement_method '\f and \w'
_diffrn_radiation_monochromator graphite
_diffrn_radiation_source 'fine-focus sealed tube'
_diffrn_radiation_type MoK\a
_diffrn_radiation_wavelength 0.71073
_diffrn_reflns_av_R_equivalents 0.031
_diffrn_reflns_av_sigmaI/netI 0.028
_diffrn_reflns_limit_h_max 14
_diffrn_reflns_limit_h_min -14
_diffrn_reflns_limit_k_max 17
_diffrn_reflns_limit_k_min -17
_diffrn_reflns_limit_l_max 14
_diffrn_reflns_limit_l_min -13
_diffrn_reflns_number 11846
_diffrn_reflns_theta_full 27.1
_diffrn_reflns_theta_max 27.1
_diffrn_reflns_theta_min 2.1
_diffrn_standards_decay_% 0
_diffrn_standards_interval_count 0
_diffrn_standards_interval_time 0
_diffrn_standards_number 0
_exptl_absorpt_coefficient_mu 0.086
_exptl_absorpt_correction_type none
_exptl_crystal_colour Colorless
_exptl_crystal_density_diffrn 1.237
_exptl_crystal_density_method 'not measured'
_exptl_crystal_description Block
_exptl_crystal_F_000 648
_exptl_crystal_size_max 0.48
_exptl_crystal_size_mid 0.42
_exptl_crystal_size_min 0.26
_refine_diff_density_max 0.23
_refine_diff_density_min -0.22
_refine_ls_abs_structure_details nd
_refine_ls_extinction_coef 0.118(7)
_refine_ls_extinction_expression Fc^*^=kFc[1+0.001xFc^2^\l^3^/sin(2\q)]^-1/4^
_refine_ls_extinction_method 'SHELXL97 (Sheldrick, 2008)'
_refine_ls_goodness_of_fit_ref 1.01
_refine_ls_hydrogen_treatment constr
_refine_ls_matrix_type full
_refine_ls_number_parameters 380
_refine_ls_number_reflns 3620
_refine_ls_number_restraints 1
_refine_ls_restrained_S_all 1.01
_refine_ls_R_factor_all 0.044
_refine_ls_R_factor_gt 0.039
_refine_ls_shift/su_max 0.001
_refine_ls_shift/su_mean 0.001
_refine_ls_structure_factor_coef Fsqd
_refine_ls_weighting_details 'calc w=1/[\s^2^(Fo^2^)+(0.0742P)^2^+0.1289P] where P=(Fo^2^+2Fc^2^)/3'
_refine_ls_weighting_scheme calc
_refine_ls_wR_factor_gt 0.104
_refine_ls_wR_factor_ref 0.110
_reflns_number_gt 3268
_reflns_number_total 3620
_reflns_threshold_expression I>2\s(I)
_cod_data_source_file tk2552.cif
_cod_data_source_block I
_cod_depositor_comments
;
The following automatic conversions were performed:
'_symmetry_cell_setting' value 'Monoclinic' changed to 'monoclinic'
according to '/home/saulius/struct/CIF-dictionaries/cif_core.dic'
dictionary named 'cif_core.dic' version 2.4.1 from
2010-06-29.

'_exptl_absorpt_correction_type' value 'None' changed to
'none' according to '/home/saulius/struct/CIF-dictionaries/cif_core.dic'
dictionary named 'cif_core.dic' version 2.4.1 from 2010-06-29.

Automatic conversion script
Id: cif_fix_enum 1527 2010-12-29 10:47:43Z saulius 

The following automatic conversions were performed:

'_symmetry_cell_setting' value 'Monoclinic' changed to 'monoclinic'
according to /home/saulius/struct/CIF-dictionaries/cif_core.dic
dictionary named 'cif_core.dic' version 2.4.1 from
2010-06-29.

'_exptl_absorpt_correction_type' value 'None' changed to
'none' according to
/home/saulius/struct/CIF-dictionaries/cif_core.dic dictionary named
'cif_core.dic' version 2.4.1 from 2010-06-29.

Automatic conversion script
Id: cif_fix_values 1715 2011-07-08 13:25:40Z adriana 
;
_cod_original_sg_symbol_H-M 'P 21'
_cod_database_code 2224037
_cod_database_fobs_code 2224037

loop_
_symmetry_equiv_pos_as_xyz
'x, y, z'
'-x, y+1/2, -z'

loop_
_atom_site_type_symbol
_atom_site_label
_atom_site_fract_x
_atom_site_fract_y
_atom_site_fract_z
_atom_site_U_iso_or_equiv
_atom_site_adp_type
_atom_site_calc_flag
_atom_site_refinement_flags
_atom_site_occupancy
_atom_site_disorder_assembly
_atom_site_disorder_group
O O1 0.23696(16) 0.49997(11) 0.73537(14) 0.0470(4) Uani d . 1 . .
O O2 0.42168(15) 0.47553(13) 0.93942(16) 0.0553(4) Uani d . 1 . .
O O3 0.25850(16) 0.23362(13) 0.67497(16) 0.0512(4) Uani d . 1 . .
O O4 0.10089(15) 0.21168(13) 0.75154(18) 0.0570(4) Uani d . 1 . .
O O5 0.69505(15) 0.27388(10) 0.85086(14) 0.0425(3) Uani d . 1 . .
O O6 0.83677(14) 0.33303(11) 0.76920(15) 0.0422(3) Uani d . 1 . .
O O7 0.75739(13) 0.02803(10) 0.76038(13) 0.0395(3) Uani d . 1 . .
O O8 0.56565(13) 0.04986(11) 0.55912(14) 0.0450(4) Uani d . 1 . .
C C1 0.3257(2) 0.54471(16) 0.8557(2) 0.0442(5) Uani d . 1 . .
C C2 0.4058(2) 0.61848(19) 0.8249(3) 0.0575(6) Uani d . 1 . .
H H2A 0.4468 0.5878 0.7769 0.069 Uiso calc R 1 . .
H H2B 0.4787 0.6430 0.9055 0.069 Uiso calc R 1 . .
C C3 0.3178(3) 0.7017(2) 0.7456(3) 0.0658(7) Uani d . 1 . .
H H3A 0.2521 0.6786 0.6605 0.079 Uiso calc R 1 . .
H H3B 0.3747 0.7493 0.7336 0.079 Uiso calc R 1 . .
C C4 0.2428(3) 0.7485(2) 0.8119(3) 0.0658(7) Uani d . 1 . .
H H4A 0.3079 0.7780 0.8928 0.079 Uiso calc R 1 . .
H H4B 0.1828 0.7985 0.7563 0.079 Uiso calc R 1 . .
C C5 0.1607(3) 0.6742(2) 0.8389(3) 0.0612(6) Uani d . 1 . .
H H5A 0.0903 0.6491 0.7572 0.073 Uiso calc R 1 . .
H H5B 0.1164 0.7043 0.8843 0.073 Uiso calc R 1 . .
C C6 0.2487(2) 0.59221(18) 0.9201(2) 0.0516(5) Uani d . 1 . .
H H6A 0.1919 0.5447 0.9323 0.062 Uiso calc R 1 . .
H H6B 0.3135 0.6163 1.0050 0.062 Uiso calc R 1 . .
C C7 0.1655(2) 0.41903(17) 0.7462(2) 0.0486(5) Uani d . 1 . .
H H7A 0.1130 0.3904 0.6610 0.058 Uiso calc R 1 . .
H H7B 0.1024 0.4399 0.7769 0.058 Uiso calc R 1 . .
C C8 0.2615(2) 0.34349(16) 0.8395(2) 0.0430(5) Uani d . 1 . .
C C9 0.3594(3) 0.39432(18) 0.9644(2) 0.0560(6) Uani d . 1 . .
H H9A 0.3104 0.4151 1.0102 0.067 Uiso calc R 1 . .
H H9B 0.4295 0.3495 1.0199 0.067 Uiso calc R 1 . .
C C10 0.3419(2) 0.29263(18) 0.7810(2) 0.0487(5) Uani d . 1 . .
H H10A 0.3856 0.3404 0.7524 0.058 Uiso calc R 1 . .
H H10B 0.4126 0.2537 0.8475 0.058 Uiso calc R 1 . .
C C11 0.1797(3) 0.26731(19) 0.8654(2) 0.0555(6) Uani d . 1 . .
H H11A 0.2410 0.2254 0.9347 0.067 Uiso calc R 1 . .
H H11B 0.1197 0.2980 0.8935 0.067 Uiso calc R 1 . .
C C12 0.1781(2) 0.16498(17) 0.7002(2) 0.0464(5) Uani d . 1 . .
C C13 0.0764(2) 0.1282(2) 0.5673(3) 0.0613(6) Uani d . 1 . .
H H13A 0.0317 0.1825 0.5110 0.074 Uiso calc R 1 . .
H H13B 0.0073 0.0907 0.5754 0.074 Uiso calc R 1 . .
C C14 0.1431(3) 0.0666(2) 0.5054(3) 0.0661(7) Uani d . 1 . .
H H14A 0.0735 0.0419 0.4231 0.079 Uiso calc R 1 . .
H H14B 0.2044 0.1062 0.4879 0.079 Uiso calc R 1 . .
C C15 0.2212(3) -0.0162(2) 0.5910(3) 0.0666(7) Uani d . 1 . .
H H15A 0.2670 -0.0512 0.5507 0.080 Uiso calc R 1 . .
H H15B 0.1587 -0.0599 0.6008 0.080 Uiso calc R 1 . .
C C16 0.3257(3) 0.0201(2) 0.7239(3) 0.0648(7) Uani d . 1 . .
H H16A 0.3704 -0.0344 0.7797 0.078 Uiso calc R 1 . .
H H16B 0.3945 0.0572 0.7147 0.078 Uiso calc R 1 . .
C C17 0.2613(3) 0.0820(2) 0.7872(2) 0.0567(6) Uani d . 1 . .
H H17A 0.3323 0.1078 0.8679 0.068 Uiso calc R 1 . .
H H17B 0.2026 0.0423 0.8081 0.068 Uiso calc R 1 . .
C C18 0.75704(19) 0.35744(14) 0.83150(18) 0.0361(4) Uani d . 1 . .
C C19 0.8575(3) 0.39214(17) 0.9659(2) 0.0539(6) Uani d . 1 . .
H H19A 0.9274 0.3437 1.0079 0.065 Uiso calc R 1 . .
H H19B 0.8106 0.4004 1.0175 0.065 Uiso calc R 1 . .
C C20 0.9240(3) 0.4863(2) 0.9620(2) 0.0642(7) Uani d . 1 . .
H H20A 0.9829 0.5078 1.0501 0.077 Uiso calc R 1 . .
H H20B 0.9799 0.4763 0.9194 0.077 Uiso calc R 1 . .
C C21 0.8190(3) 0.56338(17) 0.8899(3) 0.0608(6) Uani d . 1 . .
H H21A 0.8645 0.6214 0.8846 0.073 Uiso calc R 1 . .
H H21B 0.7693 0.5784 0.9374 0.073 Uiso calc R 1 . .
C C22 0.7201(3) 0.52960(17) 0.7538(2) 0.0544(6) Uani d . 1 . .
H H22A 0.7686 0.5208 0.7038 0.065 Uiso calc R 1 . .
H H22B 0.6509 0.5784 0.7109 0.065 Uiso calc R 1 . .
C C23 0.6521(2) 0.43532(15) 0.7575(2) 0.0447(5) Uani d . 1 . .
H H23A 0.5940 0.4137 0.6693 0.054 Uiso calc R 1 . .
H H23B 0.5953 0.4459 0.7989 0.054 Uiso calc R 1 . .
C C24 0.61688(19) 0.21936(15) 0.7364(2) 0.0396(4) Uani d . 1 . .
H H24A 0.5395 0.2571 0.6765 0.047 Uiso calc R 1 . .
H H24B 0.5825 0.1621 0.7587 0.047 Uiso calc R 1 . .
C C25 0.70167(19) 0.19016(14) 0.67041(18) 0.0351(4) Uani d . 1 . .
C C26 0.7655(2) 0.28130(15) 0.6507(2) 0.0425(4) Uani d . 1 . .
H H26A 0.8280 0.2645 0.6175 0.051 Uiso calc R 1 . .
H H26B 0.6948 0.3218 0.5868 0.051 Uiso calc R 1 . .
C C27 0.81339(19) 0.11917(14) 0.7551(2) 0.0413(4) Uani d . 1 . .
H H27A 0.8764 0.1111 0.7200 0.050 Uiso calc R 1 . .
H H27B 0.8637 0.1449 0.8424 0.050 Uiso calc R 1 . .
C C28 0.6117(2) 0.14090(16) 0.54104(19) 0.0461(5) Uani d . 1 . .
H H28A 0.5337 0.1814 0.4897 0.055 Uiso calc R 1 . .
H H28B 0.6626 0.1328 0.4932 0.055 Uiso calc R 1 . .
C C29 0.67397(18) -0.01425(14) 0.63682(18) 0.0366(4) Uani d . 1 . .
C C30 0.6074(2) -0.10035(16) 0.6639(2) 0.0470(5) Uani d . 1 . .
H H30A 0.5378 -0.1260 0.5822 0.056 Uiso calc R 1 . .
H H30B 0.5634 -0.0798 0.7146 0.056 Uiso calc R 1 . .
C C31 0.7096(3) -0.17909(17) 0.7372(3) 0.0558(6) Uani d . 1 . .
H H31A 0.7735 -0.1559 0.8230 0.067 Uiso calc R 1 . .
H H31B 0.6622 -0.2341 0.7480 0.067 Uiso calc R 1 . .
C C32 0.7866(3) -0.20990(19) 0.6659(3) 0.0644(7) Uani d . 1 . .
H H32A 0.7241 -0.2391 0.5836 0.077 Uiso calc R 1 . .
H H32B 0.8543 -0.2576 0.7170 0.077 Uiso calc R 1 . .
C C33 0.8567(2) -0.1242(2) 0.6411(3) 0.0594(6) Uani d . 1 . .
H H33A 0.9014 -0.1450 0.5912 0.071 Uiso calc R 1 . .
H H33B 0.9257 -0.0991 0.7235 0.071 Uiso calc R 1 . .
C C34 0.7545(2) -0.04497(18) 0.5671(2) 0.0503(5) Uani d . 1 . .
H H34A 0.6920 -0.0678 0.4807 0.060 Uiso calc R 1 . .
H H34B 0.8027 0.0102 0.5579 0.060 Uiso calc R 1 . .

loop_
_atom_site_aniso_label
_atom_site_aniso_U_11
_atom_site_aniso_U_22
_atom_site_aniso_U_33
_atom_site_aniso_U_12
_atom_site_aniso_U_13
_atom_site_aniso_U_23
O1 0.0574(8) 0.0422(8) 0.0368(7) 0.0038(7) 0.0184(6) -0.0055(6)
O2 0.0457(8) 0.0503(9) 0.0531(9) 0.0017(7) 0.0093(7) -0.0022(7)
O3 0.0559(8) 0.0485(9) 0.0580(9) -0.0039(7) 0.0342(7) -0.0076(7)
O4 0.0471(8) 0.0576(10) 0.0765(11) -0.0064(8) 0.0374(8) -0.0121(9)
O5 0.0531(7) 0.0372(7) 0.0417(7) -0.0100(6) 0.0259(6) -0.0030(6)
O6 0.0378(7) 0.0359(7) 0.0567(9) -0.0033(5) 0.0252(6) -0.0010(6)
O7 0.0428(7) 0.0305(7) 0.0361(7) 0.0007(5) 0.0109(6) -0.0003(5)
O8 0.0398(7) 0.0402(8) 0.0405(8) 0.0027(6) 0.0068(6) -0.0029(6)
C1 0.0425(10) 0.0443(11) 0.0419(11) 0.0033(9) 0.0167(8) -0.0069(9)
C2 0.0565(13) 0.0526(14) 0.0706(16) 0.0012(11) 0.0358(12) -0.0052(12)
C3 0.0844(17) 0.0558(15) 0.0697(16) 0.0028(14) 0.0466(15) 0.0019(13)
C4 0.0810(17) 0.0470(13) 0.0732(17) 0.0114(12) 0.0393(14) -0.0044(12)
C5 0.0609(14) 0.0569(14) 0.0657(15) 0.0082(11) 0.0297(12) -0.0168(12)
C6 0.0628(13) 0.0508(13) 0.0480(12) -0.0052(11) 0.0317(11) -0.0145(10)
C7 0.0448(10) 0.0462(11) 0.0457(11) 0.0041(9) 0.0138(9) -0.0080(9)
C8 0.0419(10) 0.0433(11) 0.0440(11) 0.0022(8) 0.0204(9) -0.0023(9)
C9 0.0634(13) 0.0496(13) 0.0433(12) 0.0041(11) 0.0153(10) 0.0026(10)
C10 0.0414(10) 0.0476(11) 0.0613(13) 0.0006(9) 0.0277(10) -0.0051(10)
C11 0.0643(14) 0.0541(14) 0.0638(14) -0.0017(11) 0.0432(12) -0.0046(11)
C12 0.0419(10) 0.0477(12) 0.0524(12) -0.0039(9) 0.0245(9) -0.0042(10)
C13 0.0524(13) 0.0555(14) 0.0600(14) -0.0031(11) 0.0131(11) -0.0059(11)
C14 0.0867(18) 0.0547(15) 0.0515(14) -0.0116(13) 0.0282(13) -0.0115(12)
C15 0.0853(17) 0.0449(13) 0.0734(17) -0.0066(13) 0.0405(15) -0.0127(12)
C16 0.0620(14) 0.0519(14) 0.0736(17) 0.0106(12) 0.0262(13) -0.0016(12)
C17 0.0630(14) 0.0546(13) 0.0470(12) 0.0037(11) 0.0213(11) 0.0035(11)
C18 0.0372(9) 0.0320(9) 0.0378(9) -0.0028(7) 0.0165(7) 0.0003(7)
C19 0.0617(13) 0.0437(12) 0.0401(11) -0.0114(10) 0.0105(10) 0.0020(9)
C20 0.0660(14) 0.0536(14) 0.0496(13) -0.0235(12) 0.0078(11) -0.0037(11)
C21 0.0843(17) 0.0354(11) 0.0634(15) -0.0142(11) 0.0351(13) -0.0067(10)
C22 0.0659(13) 0.0351(11) 0.0575(14) 0.0025(10) 0.0251(11) 0.0080(10)
C23 0.0407(10) 0.0385(10) 0.0508(11) 0.0033(8) 0.0181(9) -0.0012(9)
C24 0.0359(8) 0.0354(9) 0.0475(10) -0.0046(8) 0.0196(8) -0.0041(8)
C25 0.0363(8) 0.0320(9) 0.0337(9) 0.0022(7) 0.0136(7) 0.0021(7)
C26 0.0497(10) 0.0369(10) 0.0476(11) 0.0022(9) 0.0285(9) 0.0042(9)
C27 0.0345(9) 0.0329(9) 0.0453(11) -0.0001(7) 0.0096(8) -0.0014(8)
C28 0.0529(11) 0.0410(11) 0.0342(10) 0.0057(9) 0.0119(9) 0.0028(8)
C29 0.0362(8) 0.0347(9) 0.0338(9) 0.0012(7) 0.0121(7) -0.0029(8)
C30 0.0464(10) 0.0383(11) 0.0557(12) -0.0057(9) 0.0236(9) -0.0058(9)
C31 0.0662(14) 0.0373(11) 0.0626(15) 0.0018(10) 0.0291(12) 0.0051(10)
C32 0.0745(16) 0.0414(12) 0.0745(17) 0.0155(12) 0.0326(13) -0.0014(12)
C33 0.0556(12) 0.0603(15) 0.0696(15) 0.0125(11) 0.0354(11) -0.0042(12)
C34 0.0559(12) 0.0496(13) 0.0518(12) 0.0006(10) 0.0307(10) -0.0039(10)

loop_
_atom_type_symbol
_atom_type_description
_atom_type_scat_dispersion_real
_atom_type_scat_dispersion_imag
_atom_type_scat_source
C C 0.0033 0.0000 'International Tables Vol C Tables 4.2.6.8 and 6.1.1.4'
H H 0.0000 0.0000 'International Tables Vol C Tables 4.2.6.8 and 6.1.1.4'
O O 0.0106 0.0000 'International Tables Vol C Tables 4.2.6.8 and 6.1.1.4'

loop_
_geom_angle_atom_site_label_1
_geom_angle_atom_site_label_2
_geom_angle_atom_site_label_3
_geom_angle_site_symmetry_1
_geom_angle_site_symmetry_3
_geom_angle
_geom_angle_publ_flag
C7 O1 C1 . . 114.73(17) ?
C9 O2 C1 . . 113.24(16) ?
C10 O3 C12 . . 115.24(17) ?
C12 O4 C11 . . 114.35(16) ?
C24 O5 C18 . . 114.58(14) ?
C26 O6 C18 . . 114.70(14) ?
C29 O7 C27 . . 114.47(15) ?
C28 O8 C29 . . 113.29(15) ?
O1 C1 O2 . . 109.17(17) ?
O1 C1 C2 . . 106.11(18) ?
O2 C1 C2 . . 106.56(17) ?
O1 C1 C6 . . 112.50(17) ?
O2 C1 C6 . . 111.55(18) ?
C2 C1 C6 . . 110.64(19) ?
C1 C2 C3 . . 112.3(2) ?
C1 C2 H2A . . 109.1 ?
C3 C2 H2A . . 109.1 ?
C1 C2 H2B . . 109.1 ?
C3 C2 H2B . . 109.1 ?
H2A C2 H2B . . 107.9 ?
C2 C3 C4 . . 111.6(2) ?
C2 C3 H3A . . 109.3 ?
C4 C3 H3A . . 109.3 ?
C2 C3 H3B . . 109.3 ?
C4 C3 H3B . . 109.3 ?
H3A C3 H3B . . 108.0 ?
C5 C4 C3 . . 110.0(2) ?
C5 C4 H4A . . 109.7 ?
C3 C4 H4A . . 109.7 ?
C5 C4 H4B . . 109.7 ?
C3 C4 H4B . . 109.7 ?
H4A C4 H4B . . 108.2 ?
C4 C5 C6 . . 111.7(2) ?
C4 C5 H5A . . 109.3 ?
C6 C5 H5A . . 109.3 ?
C4 C5 H5B . . 109.3 ?
C6 C5 H5B . . 109.3 ?
H5A C5 H5B . . 107.9 ?
C5 C6 C1 . . 111.52(19) ?
C5 C6 H6A . . 109.3 ?
C1 C6 H6A . . 109.3 ?
C5 C6 H6B . . 109.3 ?
C1 C6 H6B . . 109.3 ?
H6A C6 H6B . . 108.0 ?
O1 C7 C8 . . 112.05(17) ?
O1 C7 H7A . . 109.2 ?
C8 C7 H7A . . 109.2 ?
O1 C7 H7B . . 109.2 ?
C8 C7 H7B . . 109.2 ?
H7A C7 H7B . . 107.9 ?
C11 C8 C9 . . 111.17(19) ?
C11 C8 C10 . . 107.25(19) ?
C9 C8 C10 . . 109.61(18) ?
C11 C8 C7 . . 109.71(18) ?
C9 C8 C7 . . 107.93(18) ?
C10 C8 C7 . . 111.18(19) ?
O2 C9 C8 . . 111.81(19) ?
O2 C9 H9A . . 109.3 ?
C8 C9 H9A . . 109.3 ?
O2 C9 H9B . . 109.3 ?
C8 C9 H9B . . 109.3 ?
H9A C9 H9B . . 107.9 ?
O3 C10 C8 . . 112.26(16) ?
O3 C10 H10A . . 109.2 ?
C8 C10 H10A . . 109.2 ?
O3 C10 H10B . . 109.2 ?
C8 C10 H10B . . 109.2 ?
H10A C10 H10B . . 107.9 ?
O4 C11 C8 . . 110.98(18) ?
O4 C11 H11A . . 109.4 ?
C8 C11 H11A . . 109.4 ?
O4 C11 H11B . . 109.4 ?
C8 C11 H11B . . 109.4 ?
H11A C11 H11B . . 108.0 ?
O4 C12 O3 . . 110.06(18) ?
O4 C12 C13 . . 106.08(18) ?
O3 C12 C13 . . 104.72(19) ?
O4 C12 C17 . . 111.48(19) ?
O3 C12 C17 . . 113.44(18) ?
C13 C12 C17 . . 110.6(2) ?
C12 C13 C14 . . 112.3(2) ?
C12 C13 H13A . . 109.2 ?
C14 C13 H13A . . 109.2 ?
C12 C13 H13B . . 109.2 ?
C14 C13 H13B . . 109.2 ?
H13A C13 H13B . . 107.9 ?
C15 C14 C13 . . 112.1(2) ?
C15 C14 H14A . . 109.2 ?
C13 C14 H14A . . 109.2 ?
C15 C14 H14B . . 109.2 ?
C13 C14 H14B . . 109.2 ?
H14A C14 H14B . . 107.9 ?
C14 C15 C16 . . 110.4(2) ?
C14 C15 H15A . . 109.6 ?
C16 C15 H15A . . 109.6 ?
C14 C15 H15B . . 109.6 ?
C16 C15 H15B . . 109.6 ?
H15A C15 H15B . . 108.1 ?
C17 C16 C15 . . 112.0(2) ?
C17 C16 H16A . . 109.2 ?
C15 C16 H16A . . 109.2 ?
C17 C16 H16B . . 109.2 ?
C15 C16 H16B . . 109.2 ?
H16A C16 H16B . . 107.9 ?
C16 C17 C12 . . 112.6(2) ?
C16 C17 H17A . . 109.1 ?
C12 C17 H17A . . 109.1 ?
C16 C17 H17B . . 109.1 ?
C12 C17 H17B . . 109.1 ?
H17A C17 H17B . . 107.8 ?
O5 C18 O6 . . 110.48(15) ?
O5 C18 C19 . . 105.91(15) ?
O6 C18 C19 . . 105.59(16) ?
O5 C18 C23 . . 111.72(15) ?
O6 C18 C23 . . 111.99(16) ?
C19 C18 C23 . . 110.81(17) ?
C18 C19 C20 . . 112.22(19) ?
C18 C19 H19A . . 109.2 ?
C20 C19 H19A . . 109.2 ?
C18 C19 H19B . . 109.2 ?
C20 C19 H19B . . 109.2 ?
H19A C19 H19B . . 107.9 ?
C21 C20 C19 . . 111.6(2) ?
C21 C20 H20A . . 109.3 ?
C19 C20 H20A . . 109.3 ?
C21 C20 H20B . . 109.3 ?
C19 C20 H20B . . 109.3 ?
H20A C20 H20B . . 108.0 ?
C20 C21 C22 . . 110.6(2) ?
C20 C21 H21A . . 109.5 ?
C22 C21 H21A . . 109.5 ?
C20 C21 H21B . . 109.5 ?
C22 C21 H21B . . 109.5 ?
H21A C21 H21B . . 108.1 ?
C21 C22 C23 . . 111.3(2) ?
C21 C22 H22A . . 109.4 ?
C23 C22 H22A . . 109.4 ?
C21 C22 H22B . . 109.4 ?
C23 C22 H22B . . 109.4 ?
H22A C22 H22B . . 108.0 ?
C22 C23 C18 . . 111.61(17) ?
C22 C23 H23A . . 109.3 ?
C18 C23 H23A . . 109.3 ?
C22 C23 H23B . . 109.3 ?
C18 C23 H23B . . 109.3 ?
H23A C23 H23B . . 108.0 ?
O5 C24 C25 . . 111.35(15) ?
O5 C24 H24A . . 109.4 ?
C25 C24 H24A . . 109.4 ?
O5 C24 H24B . . 109.4 ?
C25 C24 H24B . . 109.4 ?
H24A C24 H24B . . 108.0 ?
C26 C25 C24 . . 107.28(16) ?
C26 C25 C28 . . 111.19(16) ?
C24 C25 C28 . . 110.07(16) ?
C26 C25 C27 . . 109.84(15) ?
C24 C25 C27 . . 110.74(16) ?
C28 C25 C27 . . 107.74(16) ?
O6 C26 C25 . . 111.19(16) ?
O6 C26 H26A . . 109.4 ?
C25 C26 H26A . . 109.4 ?
O6 C26 H26B . . 109.4 ?
C25 C26 H26B . . 109.4 ?
H26A C26 H26B . . 108.0 ?
O7 C27 C25 . . 111.24(15) ?
O7 C27 H27A . . 109.4 ?
C25 C27 H27A . . 109.4 ?
O7 C27 H27B . . 109.4 ?
C25 C27 H27B . . 109.4 ?
H27A C27 H27B . . 108.0 ?
O8 C28 C25 . . 111.70(16) ?
O8 C28 H28A . . 109.3 ?
C25 C28 H28A . . 109.3 ?
O8 C28 H28B . . 109.3 ?
C25 C28 H28B . . 109.3 ?
H28A C28 H28B . . 107.9 ?
O7 C29 O8 . . 109.78(15) ?
O7 C29 C30 . . 105.44(16) ?
O8 C29 C30 . . 105.98(15) ?
O7 C29 C34 . . 112.77(15) ?
O8 C29 C34 . . 111.65(17) ?
C30 C29 C34 . . 110.83(17) ?
C29 C30 C31 . . 112.07(17) ?
C29 C30 H30A . . 109.2 ?
C31 C30 H30A . . 109.2 ?
C29 C30 H30B . . 109.2 ?
C31 C30 H30B . . 109.2 ?
H30A C30 H30B . . 107.9 ?
C32 C31 C30 . . 111.3(2) ?
C32 C31 H31A . . 109.4 ?
C30 C31 H31A . . 109.4 ?
C32 C31 H31B . . 109.4 ?
C30 C31 H31B . . 109.4 ?
H31A C31 H31B . . 108.0 ?
C31 C32 C33 . . 110.8(2) ?
C31 C32 H32A . . 109.5 ?
C33 C32 H32A . . 109.5 ?
C31 C32 H32B . . 109.5 ?
C33 C32 H32B . . 109.5 ?
H32A C32 H32B . . 108.1 ?
C32 C33 C34 . . 111.14(19) ?
C32 C33 H33A . . 109.4 ?
C34 C33 H33A . . 109.4 ?
C32 C33 H33B . . 109.4 ?
C34 C33 H33B . . 109.4 ?
H33A C33 H33B . . 108.0 ?
C33 C34 C29 . . 111.66(19) ?
C33 C34 H34A . . 109.3 ?
C29 C34 H34A . . 109.3 ?
C33 C34 H34B . . 109.3 ?
C29 C34 H34B . . 109.3 ?
H34A C34 H34B . . 107.9 ?

loop_
_geom_bond_atom_site_label_1
_geom_bond_atom_site_label_2
_geom_bond_site_symmetry_2
_geom_bond_distance
_geom_bond_publ_flag
O1 C7 . 1.417(3) ?
O1 C1 . 1.424(2) ?
O2 C9 . 1.424(3) ?
O2 C1 . 1.428(3) ?
O3 C10 . 1.409(3) ?
O3 C12 . 1.430(3) ?
O4 C12 . 1.414(3) ?
O4 C11 . 1.426(3) ?
O5 C24 . 1.421(2) ?
O5 C18 . 1.423(2) ?
O6 C26 . 1.423(3) ?
O6 C18 . 1.426(2) ?
O7 C29 . 1.423(2) ?
O7 C27 . 1.427(2) ?
O8 C28 . 1.418(3) ?
O8 C29 . 1.429(2) ?
C1 C2 . 1.509(3) ?
C1 C6 . 1.529(3) ?
C2 C3 . 1.518(4) ?
C2 H2A . 0.9700 ?
C2 H2B . 0.9700 ?
C3 C4 . 1.524(4) ?
C3 H3A . 0.9700 ?
C3 H3B . 0.9700 ?
C4 C5 . 1.508(4) ?
C4 H4A . 0.9700 ?
C4 H4B . 0.9700 ?
C5 C6 . 1.511(4) ?
C5 H5A . 0.9700 ?
C5 H5B . 0.9700 ?
C6 H6A . 0.9700 ?
C6 H6B . 0.9700 ?
C7 C8 . 1.528(3) ?
C7 H7A . 0.9700 ?
C7 H7B . 0.9700 ?
C8 C11 . 1.517(3) ?
C8 C9 . 1.522(3) ?
C8 C10 . 1.528(3) ?
C9 H9A . 0.9700 ?
C9 H9B . 0.9700 ?
C10 H10A . 0.9700 ?
C10 H10B . 0.9700 ?
C11 H11A . 0.9700 ?
C11 H11B . 0.9700 ?
C12 C13 . 1.515(3) ?
C12 C17 . 1.528(3) ?
C13 C14 . 1.519(4) ?
C13 H13A . 0.9700 ?
C13 H13B . 0.9700 ?
C14 C15 . 1.504(4) ?
C14 H14A . 0.9700 ?
C14 H14B . 0.9700 ?
C15 C16 . 1.521(4) ?
C15 H15A . 0.9700 ?
C15 H15B . 0.9700 ?
C16 C17 . 1.514(4) ?
C16 H16A . 0.9700 ?
C16 H16B . 0.9700 ?
C17 H17A . 0.9700 ?
C17 H17B . 0.9700 ?
C18 C19 . 1.513(3) ?
C18 C23 . 1.528(3) ?
C19 C20 . 1.516(3) ?
C19 H19A . 0.9700 ?
C19 H19B . 0.9700 ?
C20 C21 . 1.515(4) ?
C20 H20A . 0.9700 ?
C20 H20B . 0.9700 ?
C21 C22 . 1.519(3) ?
C21 H21A . 0.9700 ?
C21 H21B . 0.9700 ?
C22 C23 . 1.525(3) ?
C22 H22A . 0.9700 ?
C22 H22B . 0.9700 ?
C23 H23A . 0.9700 ?
C23 H23B . 0.9700 ?
C24 C25 . 1.525(3) ?
C24 H24A . 0.9700 ?
C24 H24B . 0.9700 ?
C25 C26 . 1.522(3) ?
C25 C28 . 1.525(3) ?
C25 C27 . 1.530(3) ?
C26 H26A . 0.9700 ?
C26 H26B . 0.9700 ?
C27 H27A . 0.9700 ?
C27 H27B . 0.9700 ?
C28 H28A . 0.9700 ?
C28 H28B . 0.9700 ?
C29 C30 . 1.517(3) ?
C29 C34 . 1.526(3) ?
C30 C31 . 1.520(3) ?
C30 H30A . 0.9700 ?
C30 H30B . 0.9700 ?
C31 C32 . 1.509(4) ?
C31 H31A . 0.9700 ?
C31 H31B . 0.9700 ?
C32 C33 . 1.523(4) ?
C32 H32A . 0.9700 ?
C32 H32B . 0.9700 ?
C33 C34 . 1.527(3) ?
C33 H33A . 0.9700 ?
C33 H33B . 0.9700 ?
C34 H34A . 0.9700 ?
C34 H34B . 0.9700 ?

loop_
_geom_torsion_atom_site_label_1
_geom_torsion_atom_site_label_2
_geom_torsion_atom_site_label_3
_geom_torsion_atom_site_label_4
_geom_torsion_site_symmetry_1
_geom_torsion_site_symmetry_2
_geom_torsion_site_symmetry_3
_geom_torsion_site_symmetry_4
_geom_torsion
_geom_torsion_publ_flag
C7 O1 C1 O2 . . . . 57.4(2) ?
C7 O1 C1 C2 . . . . 171.85(17) ?
C7 O1 C1 C6 . . . . -67.0(2) ?
C9 O2 C1 O1 . . . . -58.4(2) ?
C9 O2 C1 C2 . . . . -172.63(18) ?
C9 O2 C1 C6 . . . . 66.5(2) ?
O1 C1 C2 C3 . . . . 68.8(2) ?
O2 C1 C2 C3 . . . . -174.9(2) ?
C6 C1 C2 C3 . . . . -53.5(3) ?
C1 C2 C3 C4 . . . . 54.9(3) ?
C2 C3 C4 C5 . . . . -55.4(3) ?
C3 C4 C5 C6 . . . . 56.6(3) ?
C4 C5 C6 C1 . . . . -56.6(3) ?
O1 C1 C6 C5 . . . . -64.3(3) ?
O2 C1 C6 C5 . . . . 172.62(18) ?
C2 C1 C6 C5 . . . . 54.2(3) ?
C1 O1 C7 C8 . . . . -54.7(2) ?
O1 C7 C8 C11 . . . . 170.23(17) ?
O1 C7 C8 C9 . . . . 49.0(2) ?
O1 C7 C8 C10 . . . . -71.3(2) ?
C1 O2 C9 C8 . . . . 57.6(2) ?
C11 C8 C9 O2 . . . . -171.00(18) ?
C10 C8 C9 O2 . . . . 70.6(2) ?
C7 C8 C9 O2 . . . . -50.6(2) ?
C12 O3 C10 C8 . . . . -53.6(3) ?
C11 C8 C10 O3 . . . . 51.2(2) ?
C9 C8 C10 O3 . . . . 171.96(19) ?
C7 C8 C10 O3 . . . . -68.8(2) ?
C12 O4 C11 C8 . . . . 57.9(3) ?
C9 C8 C11 O4 . . . . -172.61(18) ?
C10 C8 C11 O4 . . . . -52.8(2) ?
C7 C8 C11 O4 . . . . 68.1(2) ?
C11 O4 C12 O3 . . . . -55.6(2) ?
C11 O4 C12 C13 . . . . -168.4(2) ?
C11 O4 C12 C17 . . . . 71.1(3) ?
C10 O3 C12 O4 . . . . 53.6(2) ?
C10 O3 C12 C13 . . . . 167.21(18) ?
C10 O3 C12 C17 . . . . -72.1(2) ?
O4 C12 C13 C14 . . . . -173.8(2) ?
O3 C12 C13 C14 . . . . 69.8(3) ?
C17 C12 C13 C14 . . . . -52.8(3) ?
C12 C13 C14 C15 . . . . 55.6(3) ?
C13 C14 C15 C16 . . . . -55.5(3) ?
C14 C15 C16 C17 . . . . 54.8(3) ?
C15 C16 C17 C12 . . . . -53.9(3) ?
O4 C12 C17 C16 . . . . 170.1(2) ?
O3 C12 C17 C16 . . . . -65.0(3) ?
C13 C12 C17 C16 . . . . 52.3(3) ?
C24 O5 C18 O6 . . . . -54.30(19) ?
C24 O5 C18 C19 . . . . -168.18(17) ?
C24 O5 C18 C23 . . . . 71.1(2) ?
C26 O6 C18 O5 . . . . 54.3(2) ?
C26 O6 C18 C19 . . . . 168.41(16) ?
C26 O6 C18 C23 . . . . -70.9(2) ?
O5 C18 C19 C20 . . . . -175.2(2) ?
O6 C18 C19 C20 . . . . 67.6(2) ?
C23 C18 C19 C20 . . . . -53.9(3) ?
C18 C19 C20 C21 . . . . 55.4(3) ?
C19 C20 C21 C22 . . . . -55.8(3) ?
C20 C21 C22 C23 . . . . 56.0(3) ?
C21 C22 C23 C18 . . . . -55.5(3) ?
O5 C18 C23 C22 . . . . 171.80(17) ?
O6 C18 C23 C22 . . . . -63.7(2) ?
C19 C18 C23 C22 . . . . 54.0(2) ?
C18 O5 C24 C25 . . . . 55.9(2) ?
O5 C24 C25 C26 . . . . -53.1(2) ?
O5 C24 C25 C28 . . . . -174.18(15) ?
O5 C24 C25 C27 . . . . 66.8(2) ?
C18 O6 C26 C25 . . . . -55.9(2) ?
C24 C25 C26 O6 . . . . 52.9(2) ?
C28 C25 C26 O6 . . . . 173.35(16) ?
C27 C25 C26 O6 . . . . -67.5(2) ?
C29 O7 C27 C25 . . . . 55.4(2) ?
C26 C25 C27 O7 . . . . -171.77(16) ?
C24 C25 C27 O7 . . . . 69.9(2) ?
C28 C25 C27 O7 . . . . -50.5(2) ?
C29 O8 C28 C25 . . . . -57.5(2) ?
C26 C25 C28 O8 . . . . 172.47(16) ?
C24 C25 C28 O8 . . . . -68.8(2) ?
C27 C25 C28 O8 . . . . 52.1(2) ?
C27 O7 C29 O8 . . . . -57.0(2) ?
C27 O7 C29 C30 . . . . -170.75(15) ?
C27 O7 C29 C34 . . . . 68.2(2) ?
C28 O8 C29 O7 . . . . 57.7(2) ?
C28 O8 C29 C30 . . . . 171.09(16) ?
C28 O8 C29 C34 . . . . -68.1(2) ?
O7 C29 C30 C31 . . . . -68.2(2) ?
O8 C29 C30 C31 . . . . 175.39(18) ?
C34 C29 C30 C31 . . . . 54.1(2) ?
C29 C30 C31 C32 . . . . -55.7(3) ?
C30 C31 C32 C33 . . . . 56.2(3) ?
C31 C32 C33 C34 . . . . -56.1(3) ?
C32 C33 C34 C29 . . . . 55.2(3) ?
O7 C29 C34 C33 . . . . 64.1(2) ?
O8 C29 C34 C33 . . . . -171.77(18) ?
C30 C29 C34 C33 . . . . -53.9(2) ?
